data_4318273
loop_
_publ_author_name
'Daniel A. Freedman'
'Daron E. Janzen'
'Jennifer L. Vreeland'
'Hannah M. Tully'
'Kent R. Mann'

_publ_section_title
;
 Ligand Substitution, pH Dependent Deoxygenation, and Linkage
 Isomerization Reactions of the 2,2'-Bipyridinetetranitroruthenate Dianion
;
_journal_name_full 'Inorganic Chemistry'
_journal_page_first 3820
_journal_page_last 3829
_journal_paper_doi 10.1021/ic0255205
_journal_volume 41
_journal_year 2002
_chemical_formula_moiety 'C10 H9 N5 O6 Ru'
_chemical_formula_sum 'C10 H9 N5 O6 Ru'
_chemical_formula_weight 396.29
_chemical_name_systematic
; 
 ? 
;
_space_group_IT_number 14
_symmetry_cell_setting monoclinic
_symmetry_space_group_name_Hall '-P 2ybc'
_symmetry_space_group_name_H-M 'P 1 21/c 1'
_atom_sites_solution_hydrogens geom
_atom_sites_solution_primary direct
_atom_sites_solution_secondary difmap
_audit_creation_method SHELXL-97
_cell_angle_alpha 90.00
_cell_angle_beta 102.0800(10)
_cell_angle_gamma 90.00
_cell_formula_units_Z 4
_cell_length_a 6.5607(6)
_cell_length_b 14.2326(12)
_cell_length_c 14.5402(12)
_cell_measurement_temperature 173(2)
_cell_volume 1327.6(2)
_computing_cell_refinement 'SAINT, Bruker'
_computing_data_collection 'SMART, Bruker'
_computing_data_reduction 'SAINT, Bruker'
_computing_structure_refinement 'SHELXL-97 (Sheldrick, 1997)'
_computing_structure_solution 'SHELXS-97 (Sheldrick, 1990)'
_diffrn_ambient_temperature 173(2)
_diffrn_measured_fraction_theta_full 0.991
_diffrn_measured_fraction_theta_max 0.991
_diffrn_measurement_device_type 'SMART Platform CCD, Bruker'
_diffrn_measurement_method 'omega scans'
_diffrn_radiation_monochromator graphite
_diffrn_radiation_source 'fine-focus sealed tube'
_diffrn_radiation_type MoK\a
_diffrn_radiation_wavelength 0.71073
_diffrn_reflns_av_R_equivalents 0.0402
_diffrn_reflns_av_sigmaI/netI 0.0336
_diffrn_reflns_limit_h_max 8
_diffrn_reflns_limit_h_min -8
_diffrn_reflns_limit_k_max 18
_diffrn_reflns_limit_k_min -18
_diffrn_reflns_limit_l_max 18
_diffrn_reflns_limit_l_min -14
_diffrn_reflns_number 9774
_diffrn_reflns_theta_full 27.54
_diffrn_reflns_theta_max 27.54
_diffrn_reflns_theta_min 2.02
_exptl_absorpt_coefficient_mu 1.221
_exptl_absorpt_correction_T_max 1.0000
_exptl_absorpt_correction_T_min 0.6686
_exptl_absorpt_correction_type multi-scan
_exptl_absorpt_process_details 'SADABS R. Blessing, 1995'
_exptl_crystal_colour yellow
_exptl_crystal_density_diffrn 1.983
_exptl_crystal_density_method 'not measured'
_exptl_crystal_description plate
_exptl_crystal_F_000 784
_exptl_crystal_size_max 0.25
_exptl_crystal_size_mid 0.23
_exptl_crystal_size_min 0.08
_refine_diff_density_max 1.537
_refine_diff_density_min -1.339
_refine_diff_density_rms 0.136
_refine_ls_extinction_method none
_refine_ls_goodness_of_fit_ref 0.998
_refine_ls_hydrogen_treatment mixed
_refine_ls_matrix_type full
_refine_ls_number_parameters 233
_refine_ls_number_reflns 3041
_refine_ls_number_restraints 0
_refine_ls_restrained_S_all 0.998
_refine_ls_R_factor_all 0.0419
_refine_ls_R_factor_gt 0.0364
_refine_ls_shift/su_max 0.004
_refine_ls_shift/su_mean 0.000
_refine_ls_structure_factor_coef Fsqd
_refine_ls_weighting_details 'calc w=1/[\s^2^(Fo^2^)+(0.0704P)^2^+0.0000P] where P=(Fo^2^+2Fc^2^)/3'
_refine_ls_weighting_scheme calc
_refine_ls_wR_factor_gt 0.0949
_refine_ls_wR_factor_ref 0.0983
_reflns_number_gt 2584
_reflns_number_total 3041
_reflns_threshold_expression >2sigma(I)
_cod_data_source_file ic0255205_s1_1.cif
_cod_data_source_block 00251
_cod_database_code 4318273

loop_
_symmetry_equiv_pos_as_xyz
'x, y, z'
'-x, y+1/2, -z+1/2'
'-x, -y, -z'
'x, -y-1/2, z-1/2'

loop_
_atom_site_label
_atom_site_type_symbol
_atom_site_fract_x
_atom_site_fract_y
_atom_site_fract_z
_atom_site_U_iso_or_equiv
_atom_site_adp_type
_atom_site_occupancy
_atom_site_symmetry_multiplicity
_atom_site_calc_flag
_atom_site_refinement_flags
_atom_site_disorder_assembly
_atom_site_disorder_group
Ru1 Ru 0.81537(3) 0.175234(15) 0.733844(15) 0.01597(11) Uani 1 1 d . . .
O2 O 1.2058(4) 0.2785(2) 0.75980(19) 0.0488(8) Uani 1 1 d . . .
O6 O 0.9339(3) 0.16618(14) 0.62435(16) 0.0229(5) Uani 1 1 d . . .
H6A H 1.0645 0.1676 0.6405 0.08(2) Uiso 1 1 calc R . .
O1 O 1.0051(4) 0.33272(15) 0.84495(19) 0.0332(6) Uani 1 1 d . . .
O4 O 0.9842(4) 0.02106(17) 0.85632(17) 0.0354(6) Uani 1 1 d . . .
O5 O 0.6613(5) 0.18263(17) 0.9068(2) 0.0447(7) Uani 1 1 d . . .
N2 N 0.6017(3) 0.26739(17) 0.65355(17) 0.0187(5) Uani 1 1 d . . .
N1 N 0.5881(3) 0.08182(16) 0.66484(17) 0.0178(5) Uani 1 1 d . . .
N4 N 1.0292(4) 0.07467(19) 0.79631(19) 0.0249(5) Uani 1 1 d . . .
N3 N 1.0408(4) 0.27543(18) 0.78619(18) 0.0231(5) Uani 1 1 d . . .
N5 N 0.7122(4) 0.18078(15) 0.83670(19) 0.0215(5) Uani 1 1 d . . .
C2 C 0.4459(4) -0.0689(2) 0.6225(2) 0.0235(6) Uani 1 1 d . . .
O3 O 1.1999(3) 0.0684(2) 0.77482(19) 0.0476(8) Uani 1 1 d . . .
C6 C 0.4401(4) 0.2256(2) 0.5943(2) 0.0194(6) Uani 1 1 d . . .
C4 C 0.2861(4) 0.0667(2) 0.5424(2) 0.0219(6) Uani 1 1 d . . .
C8 C 0.3049(5) 0.3759(2) 0.5386(2) 0.0291(7) Uani 1 1 d . . .
C3 C 0.2906(4) -0.0298(2) 0.5545(2) 0.0229(6) Uani 1 1 d . . .
C5 C 0.4354(4) 0.12168(19) 0.59965(19) 0.0174(5) Uani 1 1 d . . .
C1 C 0.5936(4) -0.0116(2) 0.6764(2) 0.0214(6) Uani 1 1 d . . .
C7 C 0.2892(5) 0.2783(2) 0.5361(2) 0.0253(6) Uani 1 1 d . . .
C9 C 0.4715(5) 0.4171(2) 0.5980(2) 0.0276(7) Uani 1 1 d . . .
C10 C 0.6185(5) 0.3612(2) 0.6546(2) 0.0244(6) Uani 1 1 d . . .
H3 H 0.196(4) -0.067(2) 0.514(2) 0.016(7) Uiso 1 1 d . A 1
H8 H 0.206(5) 0.411(2) 0.500(2) 0.022(8) Uiso 1 1 d . B 1
H4 H 0.178(5) 0.101(2) 0.489(2) 0.025(9) Uiso 1 1 d . C 1
H9 H 0.502(5) 0.481(2) 0.596(2) 0.034(9) Uiso 1 1 d . D 1
H1 H 0.696(6) -0.032(2) 0.724(3) 0.034(10) Uiso 1 1 d . E 1
H10 H 0.744(5) 0.389(3) 0.695(2) 0.031(9) Uiso 1 1 d . F 1
H7 H 0.181(5) 0.245(2) 0.495(2) 0.025(9) Uiso 1 1 d . G 1
H2 H 0.448(5) -0.127(3) 0.627(2) 0.027(9) Uiso 1 1 d . H 1

loop_
_atom_site_aniso_label
_atom_site_aniso_U_11
_atom_site_aniso_U_22
_atom_site_aniso_U_33
_atom_site_aniso_U_23
_atom_site_aniso_U_13
_atom_site_aniso_U_12
Ru1 0.01189(15) 0.01641(16) 0.01980(17) -0.00167(8) 0.00373(10) -0.00021(7)
O2 0.0273(13) 0.0568(19) 0.067(2) -0.0295(14) 0.0208(13) -0.0225(12)
O6 0.0159(11) 0.0300(12) 0.0235(12) -0.0036(8) 0.0058(9) -0.0021(8)
O1 0.0327(13) 0.0299(13) 0.0351(14) -0.0124(10) 0.0031(11) -0.0026(9)
O4 0.0318(12) 0.0306(13) 0.0401(14) 0.0101(11) -0.0006(10) -0.0005(10)
O5 0.0617(19) 0.0455(17) 0.0351(16) 0.0019(11) 0.0289(14) 0.0062(12)
N2 0.0173(11) 0.0171(12) 0.0218(12) -0.0008(10) 0.0041(9) 0.0006(9)
N1 0.0124(10) 0.0181(12) 0.0235(13) -0.0016(10) 0.0049(9) -0.0009(8)
N4 0.0228(12) 0.0230(13) 0.0264(14) -0.0027(11) -0.0009(10) 0.0030(10)
N3 0.0194(12) 0.0217(13) 0.0267(14) -0.0025(11) 0.0011(10) -0.0015(9)
N5 0.0228(13) 0.0206(13) 0.0219(14) 0.0003(9) 0.0065(11) 0.0011(9)
C2 0.0220(14) 0.0183(15) 0.0325(17) -0.0026(13) 0.0111(12) -0.0047(11)
O3 0.0274(13) 0.0589(19) 0.0595(19) 0.0186(14) 0.0156(12) 0.0217(11)
C6 0.0156(12) 0.0213(14) 0.0229(15) 0.0007(12) 0.0078(10) -0.0009(10)
C4 0.0128(12) 0.0270(15) 0.0268(16) -0.0032(13) 0.0064(11) -0.0023(11)
C8 0.0308(17) 0.0244(16) 0.0306(17) 0.0058(14) 0.0031(13) 0.0061(13)
C3 0.0152(13) 0.0261(15) 0.0294(16) -0.0083(13) 0.0091(11) -0.0060(11)
C5 0.0124(12) 0.0198(14) 0.0218(14) -0.0014(11) 0.0079(10) -0.0009(10)
C1 0.0181(13) 0.0212(15) 0.0252(15) 0.0003(12) 0.0052(11) -0.0002(11)
C7 0.0211(14) 0.0265(16) 0.0269(16) 0.0006(13) 0.0015(12) -0.0004(12)
C9 0.0313(16) 0.0205(15) 0.0309(17) 0.0026(13) 0.0062(13) 0.0017(12)
C10 0.0247(15) 0.0214(15) 0.0272(17) -0.0013(13) 0.0056(12) -0.0017(12)

loop_
_atom_type_symbol
_atom_type_description
_atom_type_scat_dispersion_real
_atom_type_scat_dispersion_imag
_atom_type_scat_source
C C 0.0033 0.0016 'International Tables Vol C Tables 4.2.6.8 and 6.1.1.4'
H H 0.0000 0.0000 'International Tables Vol C Tables 4.2.6.8 and 6.1.1.4'
N N 0.0061 0.0033 'International Tables Vol C Tables 4.2.6.8 and 6.1.1.4'
O O 0.0106 0.0060 'International Tables Vol C Tables 4.2.6.8 and 6.1.1.4'
Ru Ru -1.2594 0.8363 'International Tables Vol C Tables 4.2.6.8 and 6.1.1.4'

loop_
_geom_angle_atom_site_label_1
_geom_angle_atom_site_label_2
_geom_angle_atom_site_label_3
_geom_angle
_geom_angle_site_symmetry_1
_geom_angle_site_symmetry_3
_geom_angle_publ_flag
N5 Ru1 O6 178.09(10) . . ?
N5 Ru1 N4 90.24(11) . . ?
O6 Ru1 N4 87.85(10) . . ?
N5 Ru1 N3 91.64(11) . . ?
O6 Ru1 N3 88.23(9) . . ?
N4 Ru1 N3 87.07(11) . . ?
N5 Ru1 N2 96.54(10) . . ?
O6 Ru1 N2 85.37(9) . . ?
N4 Ru1 N2 172.14(10) . . ?
N3 Ru1 N2 96.69(10) . . ?
N5 Ru1 N1 94.21(10) . . ?
O6 Ru1 N1 86.05(9) . . ?
N4 Ru1 N1 96.91(10) . . ?
N3 Ru1 N1 172.90(9) . . ?
N2 Ru1 N1 78.66(10) . . ?
Ru1 O6 H6A 109.5 . . ?
C10 N2 C6 119.7(2) . . ?
C10 N2 Ru1 125.14(19) . . ?
C6 N2 Ru1 115.09(19) . . ?
C1 N1 C5 120.1(2) . . ?
C1 N1 Ru1 124.97(19) . . ?
C5 N1 Ru1 114.77(18) . . ?
O3 N4 O4 119.9(3) . . ?
O3 N4 Ru1 120.5(2) . . ?
O4 N4 Ru1 119.55(19) . . ?
O2 N3 O1 120.0(3) . . ?
O2 N3 Ru1 121.2(2) . . ?
O1 N3 Ru1 118.8(2) . . ?
O5 N5 Ru1 174.5(3) . . ?
C1 C2 C3 119.6(3) . . ?
C1 C2 H2 123(2) . . ?
C3 C2 H2 117(2) . . ?
N2 C6 C7 121.1(3) . . ?
N2 C6 C5 115.2(2) . . ?
C7 C6 C5 123.6(2) . . ?
C3 C4 C5 119.4(3) . . ?
C3 C4 H4 123.1(18) . . ?
C5 C4 H4 117.4(18) . . ?
C9 C8 C7 119.1(3) . . ?
C9 C8 H8 122(2) . . ?
C7 C8 H8 119(2) . . ?
C2 C3 C4 119.0(3) . . ?
C2 C3 H3 121.2(18) . . ?
C4 C3 H3 119.7(18) . . ?
N1 C5 C4 120.7(3) . . ?
N1 C5 C6 115.8(2) . . ?
C4 C5 C6 123.5(2) . . ?
N1 C1 C2 121.2(3) . . ?
N1 C1 H1 114(2) . . ?
C2 C1 H1 125(2) . . ?
C6 C7 C8 119.1(3) . . ?
C6 C7 H7 117.4(19) . . ?
C8 C7 H7 123.5(19) . . ?
C8 C9 C10 119.5(3) . . ?
C8 C9 H9 123(2) . . ?
C10 C9 H9 117(2) . . ?
N2 C10 C9 121.4(3) . . ?
N2 C10 H10 118(2) . . ?
C9 C10 H10 121(2) . . ?

loop_
_geom_bond_atom_site_label_1
_geom_bond_atom_site_label_2
_geom_bond_distance
_geom_bond_site_symmetry_2
_geom_bond_publ_flag
Ru1 N5 1.768(3) . ?
Ru1 O6 1.917(2) . ?
Ru1 N4 2.076(2) . ?
Ru1 N3 2.081(2) . ?
Ru1 N2 2.089(2) . ?
Ru1 N1 2.091(2) . ?
O2 N3 1.223(3) . ?
O6 H6A 0.8400 . ?
O1 N3 1.238(3) . ?
O4 N4 1.240(3) . ?
O5 N5 1.137(4) . ?
N2 C10 1.340(4) . ?
N2 C6 1.355(4) . ?
N1 C1 1.339(4) . ?
N1 C5 1.351(3) . ?
N4 O3 1.227(3) . ?
C2 C1 1.379(4) . ?
C2 C3 1.380(4) . ?
C2 H2 0.83(4) . ?
C6 C7 1.381(4) . ?
C6 C5 1.482(4) . ?
C4 C3 1.384(4) . ?
C4 C5 1.387(4) . ?
C4 H4 1.05(3) . ?
C8 C9 1.375(5) . ?
C8 C7 1.393(5) . ?
C8 H8 0.91(3) . ?
C3 H3 0.93(3) . ?
C1 H1 0.90(4) . ?
C7 H7 0.95(3) . ?
C9 C10 1.382(4) . ?
C9 H9 0.94(3) . ?
C10 H10 0.99(4) . ?

loop_
_geom_hbond_atom_site_label_D
_geom_hbond_atom_site_label_H
_geom_hbond_atom_site_label_A
_geom_hbond_distance_DH
_geom_hbond_distance_HA
_geom_hbond_distance_DA
_geom_hbond_angle_DHA
_geom_hbond_site_symmetry_A
O6 H6A O2 0.84 2.38 2.855(3) 116.0 .
O6 H6A O3 0.84 2.42 2.859(3) 113.1 .

loop_
_geom_torsion_atom_site_label_1
_geom_torsion_atom_site_label_2
_geom_torsion_atom_site_label_3
_geom_torsion_atom_site_label_4
_geom_torsion
_geom_torsion_site_symmetry_1
_geom_torsion_site_symmetry_2
_geom_torsion_site_symmetry_3
_geom_torsion_site_symmetry_4
_geom_torsion_publ_flag
N5 Ru1 N2 C10 84.7(2) . . . . ?
O6 Ru1 N2 C10 -95.4(2) . . . . ?
N4 Ru1 N2 C10 -126.0(7) . . . . ?
N3 Ru1 N2 C10 -7.7(2) . . . . ?
N1 Ru1 N2 C10 177.7(2) . . . . ?
N5 Ru1 N2 C6 -97.8(2) . . . . ?
O6 Ru1 N2 C6 82.1(2) . . . . ?
N4 Ru1 N2 C6 51.5(7) . . . . ?
N3 Ru1 N2 C6 169.8(2) . . . . ?
N1 Ru1 N2 C6 -4.7(2) . . . . ?
N5 Ru1 N1 C1 -83.1(2) . . . . ?
O6 Ru1 N1 C1 95.1(2) . . . . ?
N4 Ru1 N1 C1 7.7(2) . . . . ?
N3 Ru1 N1 C1 131.5(7) . . . . ?
N2 Ru1 N1 C1 -178.9(2) . . . . ?
N5 Ru1 N1 C5 101.8(2) . . . . ?
O6 Ru1 N1 C5 -80.10(19) . . . . ?
N4 Ru1 N1 C5 -167.5(2) . . . . ?
N3 Ru1 N1 C5 -43.6(8) . . . . ?
N2 Ru1 N1 C5 5.96(19) . . . . ?
N5 Ru1 N4 O3 -150.3(3) . . . . ?
O6 Ru1 N4 O3 29.7(3) . . . . ?
N3 Ru1 N4 O3 -58.6(3) . . . . ?
N2 Ru1 N4 O3 60.2(8) . . . . ?
N1 Ru1 N4 O3 115.5(3) . . . . ?
N5 Ru1 N4 O4 29.2(2) . . . . ?
O6 Ru1 N4 O4 -150.8(2) . . . . ?
N3 Ru1 N4 O4 120.8(2) . . . . ?
N2 Ru1 N4 O4 -120.3(6) . . . . ?
N1 Ru1 N4 O4 -65.1(2) . . . . ?
N5 Ru1 N3 O2 154.3(3) . . . . ?
O6 Ru1 N3 O2 -23.8(3) . . . . ?
N4 Ru1 N3 O2 64.1(3) . . . . ?
N2 Ru1 N3 O2 -109.0(3) . . . . ?
N1 Ru1 N3 O2 -60.2(8) . . . . ?
N5 Ru1 N3 O1 -25.9(2) . . . . ?
O6 Ru1 N3 O1 156.0(2) . . . . ?
N4 Ru1 N3 O1 -116.1(2) . . . . ?
N2 Ru1 N3 O1 70.9(2) . . . . ?
N1 Ru1 N3 O1 119.6(7) . . . . ?
O6 Ru1 N5 O5 30(5) . . . . ?
N4 Ru1 N5 O5 31(2) . . . . ?
N3 Ru1 N5 O5 -56(2) . . . . ?
N2 Ru1 N5 O5 -153(2) . . . . ?
N1 Ru1 N5 O5 128(2) . . . . ?
C10 N2 C6 C7 -1.3(4) . . . . ?
Ru1 N2 C6 C7 -179.0(2) . . . . ?
C10 N2 C6 C5 -179.4(2) . . . . ?
Ru1 N2 C6 C5 2.9(3) . . . . ?
C1 C2 C3 C4 -0.4(4) . . . . ?
C5 C4 C3 C2 -0.9(4) . . . . ?
C1 N1 C5 C4 -1.6(4) . . . . ?
Ru1 N1 C5 C4 173.8(2) . . . . ?
C1 N1 C5 C6 178.3(2) . . . . ?
Ru1 N1 C5 C6 -6.2(3) . . . . ?
C3 C4 C5 N1 2.0(4) . . . . ?
C3 C4 C5 C6 -178.0(2) . . . . ?
N2 C6 C5 N1 2.2(3) . . . . ?
C7 C6 C5 N1 -175.8(3) . . . . ?
N2 C6 C5 C4 -177.8(3) . . . . ?
C7 C6 C5 C4 4.2(4) . . . . ?
C5 N1 C1 C2 0.3(4) . . . . ?
Ru1 N1 C1 C2 -174.6(2) . . . . ?
C3 C2 C1 N1 0.8(4) . . . . ?
N2 C6 C7 C8 0.2(4) . . . . ?
C5 C6 C7 C8 178.1(3) . . . . ?
C9 C8 C7 C6 0.8(4) . . . . ?
C7 C8 C9 C10 -0.6(5) . . . . ?
C6 N2 C10 C9 1.6(4) . . . . ?
Ru1 N2 C10 C9 179.0(2) . . . . ?
C8 C9 C10 N2 -0.6(5) . . . . ?
